data_7030832
loop_
_publ_author_name
'Wang, Bao-Ying'
'Xu, Wei-Jian'
'Xue, Wei'
'Lin, Rui-Biao'
'Du, Zi-Yi'
'Zhou, Dong-Dong'
'Zhang, Wei-Xiong'
'Chen, Xiao-Ming'

_publ_section_title
;
 Restraining the motion of a ligand for modulating the structural phase
 transition in two isomorphic polar coordination polymers.
;
_journal_issue 24
_journal_name_full 'Dalton transactions (Cambridge, England : 2003)'
_journal_page_first 9008
_journal_page_last 9011
_journal_paper_doi 10.1039/c4dt00675e
_journal_volume 43
_journal_year 2014
_chemical_formula_sum 'C14 H16 Cu N6 S2'
_chemical_formula_weight 395.99
_chemical_name_systematic
; 
 ? 
;
_space_group_IT_number 36
_symmetry_cell_setting orthorhombic
_symmetry_space_group_name_Hall 'C 2c -2'
_symmetry_space_group_name_H-M 'C m c 21'
_atom_sites_solution_hydrogens geom
_atom_sites_solution_primary direct
_atom_sites_solution_secondary difmap
_audit_creation_method SHELXL-97
_cell_angle_alpha 90.00
_cell_angle_beta 90.00
_cell_angle_gamma 90.00
_cell_formula_units_Z 4
_cell_length_a 18.0714(16)
_cell_length_b 15.1311(14)
_cell_length_c 6.5878(6)
_cell_measurement_temperature 353(2)
_cell_volume 1801.4(3)
_computing_structure_refinement 'SHELXL-97 (Sheldrick, 1997)'
_computing_structure_solution 'SHELXS-97 (Sheldrick, 1990)'
_diffrn_ambient_temperature 353(2)
_diffrn_measured_fraction_theta_full 0.990
_diffrn_measured_fraction_theta_max 0.990
_diffrn_measurement_device_type 'Rigaku R-AXIS SPIDE IP'
_diffrn_measurement_method 'phi and omega scans'
_diffrn_radiation_monochromator graphite
_diffrn_radiation_source 'fine-focus sealed tube'
_diffrn_radiation_type MoK\a
_diffrn_radiation_wavelength 0.71073
_diffrn_reflns_av_R_equivalents 0.0323
_diffrn_reflns_av_sigmaI/netI 0.0422
_diffrn_reflns_limit_h_max 22
_diffrn_reflns_limit_h_min -22
_diffrn_reflns_limit_k_max 13
_diffrn_reflns_limit_k_min -18
_diffrn_reflns_limit_l_max 8
_diffrn_reflns_limit_l_min -7
_diffrn_reflns_number 3843
_diffrn_reflns_theta_full 26.00
_diffrn_reflns_theta_max 26.00
_diffrn_reflns_theta_min 3.51
_exptl_absorpt_coefficient_mu 1.451
_exptl_absorpt_correction_T_max 0.8567
_exptl_absorpt_correction_T_min 0.7906
_exptl_absorpt_correction_type multi-scan
_exptl_absorpt_process_details '(ABSCOR; Higashi, 1995)'
_exptl_crystal_colour green
_exptl_crystal_density_diffrn 1.460
_exptl_crystal_density_method 'not measured'
_exptl_crystal_description prism
_exptl_crystal_F_000 812
_exptl_crystal_size_max 0.17
_exptl_crystal_size_mid 0.14
_exptl_crystal_size_min 0.11
_refine_diff_density_max 0.642
_refine_diff_density_min -0.225
_refine_diff_density_rms 0.065
_refine_ls_abs_structure_details 'Flack H D (1983), Acta Cryst. A39, 876-881'
_refine_ls_abs_structure_Flack 0.00(2)
_refine_ls_extinction_method none
_refine_ls_goodness_of_fit_ref 1.061
_refine_ls_hydrogen_treatment mixed
_refine_ls_matrix_type full
_refine_ls_number_parameters 119
_refine_ls_number_reflns 1567
_refine_ls_number_restraints 1
_refine_ls_restrained_S_all 1.060
_refine_ls_R_factor_all 0.0418
_refine_ls_R_factor_gt 0.0340
_refine_ls_shift/su_max 0.001
_refine_ls_shift/su_mean 0.000
_refine_ls_structure_factor_coef Fsqd
_refine_ls_weighting_details 'calc w=1/[\s^2^(Fo^2^)+(0.0404P)^2^+0.0000P] where P=(Fo^2^+2Fc^2^)/3'
_refine_ls_weighting_scheme calc
_refine_ls_wR_factor_gt 0.0724
_refine_ls_wR_factor_ref 0.0779
_reflns_number_gt 1347
_reflns_number_total 1567
_reflns_threshold_expression >2sigma(I)
_cod_data_source_file c4dt00675e2.cif
_cod_data_source_block 2_353K
_cod_depositor_comments 'Adding full bibliography for 7030830--7030833.cif.'
_cod_original_sg_symbol_H-M Cmc21
_cod_database_code 7030832

loop_
_symmetry_equiv_pos_as_xyz
'x, y, z'
'-x, -y, z+1/2'
'x, -y, z+1/2'
'-x, y, z'
'x+1/2, y+1/2, z'
'-x+1/2, -y+1/2, z+1/2'
'x+1/2, -y+1/2, z+1/2'
'-x+1/2, y+1/2, z'

loop_
_atom_site_label
_atom_site_type_symbol
_atom_site_fract_x
_atom_site_fract_y
_atom_site_fract_z
_atom_site_U_iso_or_equiv
_atom_site_adp_type
_atom_site_occupancy
_atom_site_symmetry_multiplicity
_atom_site_calc_flag
_atom_site_refinement_flags
Cu1 Cu 0.5000 0.86197(4) 0.45440(10) 0.05017(18) Uani 1 2 d S
S1 S 0.5000 1.16933(10) 0.5395(2) 0.0591(3) Uani 1 2 d S
S2 S 0.5000 0.57386(12) 0.7277(3) 0.0835(5) Uani 1 2 d S
N1 N 0.5000 0.9909(3) 0.4339(8) 0.0588(10) Uani 1 2 d S
N2 N 0.5000 0.7386(3) 0.5363(8) 0.0571(10) Uani 1 2 d S
N3 N 0.38795(14) 0.86615(18) 0.4764(7) 0.0551(7) Uani 1 1 d .
N4 N 0.15952(17) 0.8911(3) 0.5442(7) 0.0812(11) Uani 1 1 d .
H4 H 0.138(3) 0.909(3) 0.446(12) 0.097 Uiso 1 1 d .
C1 C 0.5000 1.0653(3) 0.4772(8) 0.0458(11) Uani 1 2 d S
C2 C 0.5000 0.6708(4) 0.6147(8) 0.0533(12) Uani 1 2 d S
C3 C 0.3455(2) 0.9096(3) 0.3399(6) 0.0643(10) Uani 1 1 d .
H3 H 0.3688 0.9358 0.2293 0.077 Uiso 1 1 calc R
C4 C 0.2707(2) 0.9170(3) 0.3551(6) 0.0667(11) Uani 1 1 d .
H4A H 0.2444 0.9465 0.2544 0.080 Uiso 1 1 calc R
C5 C 0.2333(2) 0.8809(3) 0.5204(6) 0.0567(10) Uani 1 1 d .
C6 C 0.2771(2) 0.8361(3) 0.6618(6) 0.0628(10) Uani 1 1 d .
H6 H 0.2554 0.8106 0.7756 0.075 Uiso 1 1 calc R
C7 C 0.3517(2) 0.8297(3) 0.6329(6) 0.0602(10) Uani 1 1 d .
H7 H 0.3791 0.7982 0.7279 0.072 Uiso 1 1 calc R
C8 C 0.1179(2) 0.8584(3) 0.7154(10) 0.0889(16) Uani 1 1 d .
H8A H 0.0676 0.8783 0.7054 0.107 Uiso 1 1 calc R
H8B H 0.1394 0.8803 0.8388 0.107 Uiso 1 1 calc R
H8C H 0.1190 0.7950 0.7157 0.107 Uiso 1 1 calc R

loop_
_atom_site_aniso_label
_atom_site_aniso_U_11
_atom_site_aniso_U_22
_atom_site_aniso_U_33
_atom_site_aniso_U_23
_atom_site_aniso_U_13
_atom_site_aniso_U_12
Cu1 0.0426(3) 0.0541(4) 0.0538(3) -0.0008(3) 0.000 0.000
S1 0.0789(8) 0.0484(8) 0.0501(6) 0.0031(6) 0.000 0.000
S2 0.0998(11) 0.0573(12) 0.0935(13) 0.0160(8) 0.000 0.000
N1 0.065(2) 0.055(3) 0.057(3) -0.009(3) 0.000 0.000
N2 0.049(2) 0.059(3) 0.064(2) 0.001(2) 0.000 0.000
N3 0.0452(13) 0.0634(18) 0.0567(18) 0.0036(15) 0.000(2) 0.0027(11)
N4 0.0414(17) 0.100(3) 0.102(3) 0.025(2) 0.0111(17) 0.0037(17)
C1 0.0370(19) 0.067(4) 0.034(2) 0.008(2) 0.000 0.000
C2 0.046(3) 0.062(4) 0.052(3) -0.011(3) 0.000 0.000
C3 0.055(2) 0.073(3) 0.065(2) 0.018(2) 0.0031(17) 0.0017(18)
C4 0.052(2) 0.078(3) 0.070(2) 0.022(2) 0.0024(16) 0.0116(19)
C5 0.0460(17) 0.060(2) 0.064(3) 0.0006(16) 0.0002(15) 0.0011(15)
C6 0.049(2) 0.072(3) 0.067(3) 0.009(2) 0.0063(17) -0.0017(16)
C7 0.052(2) 0.075(3) 0.054(2) 0.0084(18) -0.0039(17) 0.0039(18)
C8 0.053(2) 0.089(4) 0.125(4) 0.015(3) 0.014(3) -0.006(2)

loop_
_atom_type_symbol
_atom_type_description
_atom_type_scat_dispersion_real
_atom_type_scat_dispersion_imag
_atom_type_scat_source
C C 0.0033 0.0016 'International Tables Vol C Tables 4.2.6.8 and 6.1.1.4'
H H 0.0000 0.0000 'International Tables Vol C Tables 4.2.6.8 and 6.1.1.4'
Cu Cu 0.3201 1.2651 'International Tables Vol C Tables 4.2.6.8 and 6.1.1.4'
N N 0.0061 0.0033 'International Tables Vol C Tables 4.2.6.8 and 6.1.1.4'
S S 0.1246 0.1234 'International Tables Vol C Tables 4.2.6.8 and 6.1.1.4'

loop_
_geom_angle_atom_site_label_1
_geom_angle_atom_site_label_2
_geom_angle_atom_site_label_3
_geom_angle
_geom_angle_site_symmetry_1
_geom_angle_site_symmetry_3
N2 Cu1 N1 167.8(2) . .
N2 Cu1 N3 90.58(9) . 4_655
N1 Cu1 N3 88.50(8) . 4_655
N2 Cu1 N3 90.58(9) . .
N1 Cu1 N3 88.50(8) . .
N3 Cu1 N3 171.1(2) 4_655 .
N2 Cu1 S1 96.28(15) . 2_674
N1 Cu1 S1 95.87(17) . 2_674
N3 Cu1 S1 94.34(13) 4_655 2_674
N3 Cu1 S1 94.33(13) . 2_674
C1 S1 Cu1 94.8(2) . 2_675
C1 N1 Cu1 161.8(5) . .
C2 N2 Cu1 169.4(5) . .
C7 N3 C3 115.7(3) . .
C7 N3 Cu1 122.0(3) . .
C3 N3 Cu1 122.2(3) . .
C5 N4 C8 124.5(4) . .
N1 C1 S1 179.6(5) . .
N2 C2 S2 179.8(5) . .
N3 C3 C4 123.7(4) . .
C3 C4 C5 120.5(4) . .
N4 C5 C4 121.7(4) . .
N4 C5 C6 122.4(4) . .
C4 C5 C6 115.9(3) . .
C7 C6 C5 120.0(4) . .
N3 C7 C6 124.1(3) . .

loop_
_geom_bond_atom_site_label_1
_geom_bond_atom_site_label_2
_geom_bond_distance
_geom_bond_site_symmetry_2
Cu1 N2 1.943(5) .
Cu1 N1 1.955(4) .
Cu1 N3 2.031(3) 4_655
Cu1 N3 2.031(3) .
Cu1 S1 2.7741(16) 2_674
S1 C1 1.627(5) .
S1 Cu1 2.7741(16) 2_675
S2 C2 1.645(6) .
N1 C1 1.161(6) .
N2 C2 1.148(7) .
N3 C7 1.340(6) .
N3 C3 1.352(5) .
N4 C5 1.351(5) .
N4 C8 1.443(7) .
C3 C4 1.360(5) .
C4 C5 1.394(5) .
C5 C6 1.398(6) .
C6 C7 1.365(5) .
